data_4337428
loop_
_publ_author_name
'Ferrer, Montserrat'
'G\'omez-Bautista, Daniel'
'Guti\'errez, Albert'
'Miranda, Jos\'e R'
'Ordu\~na-Marco, Guillermo'
'Oro, Luis A.'
'P\'erez-Torrente, Jes\'us J'
'Rossell, Oriol'
'Garc\'ia-Ordu\~na, Pilar'
'Lahoz, Fernando J.'

_publ_section_title
;
 Dinuclear Pyridine-4-thiolate-Bridged Rhodium and Iridium Complexes as
 Ditopic Building Blocks in Molecular Architecture.
;
_journal_issue 3
_journal_name_full 'Inorganic chemistry'
_journal_page_first 1699
_journal_page_last 1711
_journal_paper_doi 10.1021/ic402838y
_journal_volume 53
_journal_year 2014
_chemical_formula_moiety 'C69 H90 N4 Rh6 S4,2(B F4),C H2 Cl2,1.25(C6 H14)'
_chemical_formula_sum 'C76.5 H107.5 B2 Cl2 F8 N4 Rh6 S4'
_chemical_formula_weight 2073.39
_chemical_name_systematic
;
 ?
;
_space_group_IT_number 15
_symmetry_cell_setting monoclinic
_symmetry_space_group_name_Hall '-C 2yc'
_symmetry_space_group_name_H-M 'C 1 2/c 1'
_atom_sites_solution_hydrogens geom
_atom_sites_solution_primary direct
_atom_sites_solution_secondary difmap
_audit_creation_method SHELXL-97
_cell_angle_alpha 90.00
_cell_angle_beta 115.516(2)
_cell_angle_gamma 90.00
_cell_formula_units_Z 8
_cell_length_a 39.803(4)
_cell_length_b 16.5686(16)
_cell_length_c 28.098(3)
_cell_measurement_reflns_used 8887
_cell_measurement_temperature 150(2)
_cell_measurement_theta_max 22.64
_cell_measurement_theta_min 2.43
_cell_volume 16723(3)
_computing_cell_refinement 'SAINT+ in APEX2 (Bruker AXS,2008)'
_computing_data_collection 'SMART in APEX2 (Bruker AXS,2008)'
_computing_data_reduction 'SAINT+ in APEX2 (Bruker AXS,2008)'
_computing_molecular_graphics 'XP program, SHELXTL v6.12, Bruker2000'
_computing_publication_material 'XCIF program, PLATON(Spek, 1998)'
_computing_structure_refinement 'SHELXL-97 (Sheldrick, 2008)'
_computing_structure_solution 'SHELXS-97 (Sheldrick, 1997)'
_diffrn_ambient_temperature 150(2)
_diffrn_detector_area_resol_mean 8.26
_diffrn_measured_fraction_theta_full 0.996
_diffrn_measured_fraction_theta_max 0.996
_diffrn_measurement_device_type 'BRUKER SMART APEXII'
_diffrn_measurement_method 'narrow \w frames'
_diffrn_radiation_monochromator 'silicon 111 crystal'
_diffrn_radiation_source synchrotron
_diffrn_radiation_type synchrotron
_diffrn_radiation_wavelength 0.69340
_diffrn_reflns_av_R_equivalents 0.1101
_diffrn_reflns_av_sigmaI/netI 0.0930
_diffrn_reflns_limit_h_max 44
_diffrn_reflns_limit_h_min -44
_diffrn_reflns_limit_k_max 18
_diffrn_reflns_limit_k_min -18
_diffrn_reflns_limit_l_max 31
_diffrn_reflns_limit_l_min -31
_diffrn_reflns_number 50004
_diffrn_reflns_theta_full 22.66
_diffrn_reflns_theta_max 22.66
_diffrn_reflns_theta_min 1.48
_diffrn_standards_decay_% 0
_exptl_absorpt_coefficient_mu 1.174
_exptl_absorpt_correction_T_max 1.0
_exptl_absorpt_correction_T_min 0.627
_exptl_absorpt_correction_type multi-scan
_exptl_absorpt_process_details
;
 SADABS: Area-Detector Absorption Correction. (1996) Bruker-AXS 
 within APEX2 package. 
;
_exptl_crystal_colour orange
_exptl_crystal_density_diffrn 1.647
_exptl_crystal_density_method 'not measured'
_exptl_crystal_description prism
_exptl_crystal_F_000 8356
_exptl_crystal_size_max 0.08
_exptl_crystal_size_mid 0.03
_exptl_crystal_size_min 0.01
_platon_squeeze_details
;
;
_refine_diff_density_max 2.024
_refine_diff_density_min -1.227
_refine_diff_density_rms 0.180
_refine_ls_extinction_method none
_refine_ls_goodness_of_fit_ref 1.065
_refine_ls_hydrogen_treatment mixed
_refine_ls_matrix_type full
_refine_ls_number_parameters 783
_refine_ls_number_reflns 11966
_refine_ls_number_restraints 188
_refine_ls_restrained_S_all 1.071
_refine_ls_R_factor_all 0.1451
_refine_ls_R_factor_gt 0.1028
_refine_ls_shift/su_max 0.007
_refine_ls_shift/su_mean 0.001
_refine_ls_structure_factor_coef Fsqd
_refine_ls_weighting_details 'calc w=1/[\s^2^(Fo^2^)+(0.2000P)^2^+0.0000P] where P=(Fo^2^+2Fc^2^)/3'
_refine_ls_weighting_scheme calc
_refine_ls_wR_factor_gt 0.3046
_refine_ls_wR_factor_ref 0.3229
_reflns_number_gt 6518
_reflns_number_total 11966
_reflns_threshold_expression >2sigma(I)
_cod_data_source_file ic402838y_si_002.cif
_cod_data_source_block cmpnd_1a2
_cod_depositor_comments
;
The following automatic conversions were performed:

'_symmetry_cell_setting' value 'Monoclinic' changed to 'monoclinic'
according to
/usr/data/users/saulius/automatic-downloads/current/ACS/lib/dictionaries/cif_core.dic
dictionary named 'cif_core.dic' version 2.4.2 from 2011-04-26.

Automatic conversion script
Id: cif_fix_values 2281 2013-09-26 08:29:07Z andrius 
;
_cod_original_sg_symbol_H-M C2/c
_cod_original_formula_sum 'C76.50 H107.50 B2 Cl2 F8 N4 Rh6 S4'
_cod_database_code 4337428

loop_
_symmetry_equiv_pos_as_xyz
'x, y, z'
'-x, y, -z+1/2'
'x+1/2, y+1/2, z'
'-x+1/2, y+1/2, -z+1/2'
'-x, -y, -z'
'x, -y, z-1/2'
'-x+1/2, -y+1/2, -z'
'x+1/2, -y+1/2, z-1/2'

loop_
_atom_site_label
_atom_site_type_symbol
_atom_site_fract_x
_atom_site_fract_y
_atom_site_fract_z
_atom_site_U_iso_or_equiv
_atom_site_adp_type
_atom_site_occupancy
_atom_site_symmetry_multiplicity
_atom_site_calc_flag
_atom_site_refinement_flags
_atom_site_disorder_assembly
_atom_site_disorder_group
Rh1 Rh 0.08099(6) 0.57458(7) 0.38829(5) 0.0975(7) Uani 1 1 d . A .
Rh2 Rh 0.16213(5) 0.56196(7) 0.43381(5) 0.0853(6) Uani 1 1 d . A .
Rh3 Rh 0.18265(6) 0.19853(8) 0.15990(6) 0.0949(6) Uani 1 1 d . . .
Rh4 Rh 0.10050(5) 0.18149(7) 0.11131(6) 0.0930(6) Uani 1 1 d . . .
Rh5 Rh 0.12431(5) 0.64182(7) 0.13266(5) 0.0874(6) Uani 1 1 d . A .
Rh6 Rh 0.11438(5) 0.11679(6) 0.39482(5) 0.0781(5) Uani 1 1 d . . .
S1 S 0.13819(18) 0.2561(2) 0.08011(18) 0.102(2) Uani 1 1 d . . .
S2 S 0.11767(16) 0.5059(2) 0.35290(15) 0.0871(16) Uani 1 1 d . . .
S3 S 0.13908(16) 0.2521(2) 0.18895(17) 0.0886(16) Uani 1 1 d . . .
S4 S 0.12099(15) 0.5020(2) 0.46417(15) 0.0801(14) Uani 1 1 d . . .
N1 N 0.1302(5) 0.5213(8) 0.1137(5) 0.073(4) Uani 1 1 d . . .
N2 N 0.1211(4) 0.5985(7) 0.2027(5) 0.075(4) Uani 1 1 d D . .
N3 N 0.1160(5) 0.2361(7) 0.4203(5) 0.064(4) Uani 1 1 d . . .
N4 N 0.1233(5) 0.1599(7) 0.3329(5) 0.075(4) Uani 1 1 d . . .
C1 C 0.0977(6) 0.4797(11) 0.0888(7) 0.079(5) Uani 1 1 d U . .
H1 H 0.0741 0.5044 0.0789 0.094 Uiso 1 1 calc R . .
C2 C 0.1016(8) 0.3940(11) 0.0783(6) 0.103(8) Uani 1 1 d . . .
H2 H 0.0805 0.3605 0.0605 0.123 Uiso 1 1 calc R . .
C3 C 0.1379(6) 0.3641(11) 0.0957(6) 0.068(4) Uani 1 1 d U . .
C4 C 0.1657(6) 0.4046(8) 0.1187(7) 0.073(5) Uani 1 1 d . . .
H4 H 0.1895 0.3800 0.1304 0.088 Uiso 1 1 calc R . .
C5 C 0.1632(6) 0.4867(10) 0.1282(7) 0.080(5) Uani 1 1 d . . .
H5 H 0.1853 0.5179 0.1450 0.097 Uiso 1 1 calc R . .
C6A C 0.0920(9) 0.5919(15) 0.2035(12) 0.067(8) Uiso 0.59(2) 1 d P A 1
H6A H 0.0698 0.6038 0.1730 0.080 Uiso 0.59(2) 1 calc PR A 1
C7A C 0.0903(9) 0.5643(16) 0.2536(12) 0.075(9) Uiso 0.59(2) 1 d P A 1
H7A H 0.0668 0.5646 0.2547 0.090 Uiso 0.59(2) 1 calc PR A 1
C8 C 0.1180(4) 0.5409(9) 0.2940(6) 0.057(4) Uiso 1 1 d D A 1
C9A C 0.1526(9) 0.5437(18) 0.2847(13) 0.086(10) Uiso 0.59(2) 1 d P A 1
H9A H 0.1755 0.5278 0.3128 0.103 Uiso 0.59(2) 1 calc PR A 1
C10A C 0.1530(8) 0.5659(16) 0.2417(11) 0.067(8) Uiso 0.59(2) 1 d P A 1
H10A H 0.1749 0.5602 0.2364 0.080 Uiso 0.59(2) 1 calc PR A 1
C6B C 0.1229(7) 0.530(3) 0.2187(19) 0.097(16) Uiso 0.41(2) 1 d PD A 2
C7B C 0.1223(9) 0.483(5) 0.263(3) 0.22(4) Uiso 0.41(2) 1 d PD A 2
C9B C 0.1145(9) 0.6238(14) 0.291(2) 0.114(19) Uiso 0.41(2) 1 d PD A 2
C10B C 0.1163(9) 0.654(3) 0.242(2) 0.101(16) Uiso 0.41(2) 1 d PD A 2
C61 C 0.1272(6) 0.0732(8) 0.4719(6) 0.099(6) Uani 1 1 d DU . .
H61 H 0.1370 0.1154 0.5001 0.119 Uiso 1 1 calc R . .
C62 C 0.0877(6) 0.0738(8) 0.4427(7) 0.096(6) Uani 1 1 d DU . .
H62 H 0.0748 0.1167 0.4537 0.116 Uiso 1 1 calc R . .
C63 C 0.0642(5) -0.0006(9) 0.4190(7) 0.092(6) Uani 1 1 d D . .
H63A H 0.0760 -0.0480 0.4415 0.111 Uiso 1 1 calc R . .
H63B H 0.0393 0.0068 0.4181 0.111 Uiso 1 1 calc R . .
C64 C 0.0604(6) -0.0155(10) 0.3654(7) 0.097(6) Uani 1 1 d D . .
H64B H 0.0379 0.0133 0.3403 0.116 Uiso 1 1 calc R . .
H64A H 0.0559 -0.0739 0.3579 0.116 Uiso 1 1 calc R . .
C65 C 0.0926(6) 0.0091(9) 0.3543(6) 0.092(7) Uani 1 1 d D . .
H65 H 0.0859 0.0129 0.3158 0.111 Uiso 1 1 calc R . .
C66 C 0.1292(6) -0.0028(9) 0.3839(6) 0.091(7) Uani 1 1 d D . .
H66 H 0.1444 -0.0066 0.3634 0.110 Uiso 1 1 calc R . .
C67 C 0.1444(6) -0.0499(10) 0.4347(8) 0.115(7) Uani 1 1 d D . .
H67A H 0.1263 -0.0927 0.4322 0.138 Uiso 1 1 calc R . .
H67B H 0.1678 -0.0767 0.4390 0.138 Uiso 1 1 calc R . .
C68 C 0.1520(6) -0.0002(10) 0.4824(7) 0.107(7) Uani 1 1 d D . .
H68B H 0.1783 0.0178 0.4975 0.128 Uiso 1 1 calc R . .
H68A H 0.1489 -0.0345 0.5090 0.128 Uiso 1 1 calc R . .
C11 C 0.0457(5) 0.6043(12) 0.4250(7) 0.108(6) Uani 1 1 d DU . .
H11 H 0.0484 0.5661 0.4540 0.130 Uiso 1 1 calc R A .
C12 C 0.0756(6) 0.6590(12) 0.4397(7) 0.106(6) Uani 1 1 d DU A .
H12 H 0.0945 0.6518 0.4770 0.127 Uiso 1 1 calc R . .
C13 C 0.0734(9) 0.7454(14) 0.4203(10) 0.177(12) Uani 1 1 d DU . .
H13A H 0.0518 0.7728 0.4218 0.213 Uiso 1 1 calc R A .
H13B H 0.0962 0.7750 0.4436 0.213 Uiso 1 1 calc R . .
C14 C 0.0696(9) 0.7474(15) 0.3656(11) 0.193(13) Uani 1 1 d DU A .
H14A H 0.0925 0.7724 0.3665 0.232 Uiso 1 1 calc R . .
H14B H 0.0487 0.7841 0.3452 0.232 Uiso 1 1 calc R . .
C15 C 0.0632(7) 0.6706(14) 0.3348(8) 0.140(9) Uani 1 1 d DU . .
H15 H 0.0749 0.6707 0.3096 0.168 Uiso 1 1 calc R A .
C16 C 0.0355(6) 0.6182(13) 0.3219(7) 0.112(7) Uani 1 1 d DU A .
H16 H 0.0312 0.5871 0.2893 0.135 Uiso 1 1 calc R . .
C17 C 0.0014(7) 0.624(2) 0.3304(10) 0.199(14) Uani 1 1 d DU . .
H17A H -0.0097 0.6783 0.3188 0.239 Uiso 1 1 calc R A .
H17B H -0.0168 0.5839 0.3076 0.239 Uiso 1 1 calc R . .
C18 C 0.0066(6) 0.6119(17) 0.3846(9) 0.154(8) Uani 1 1 d DU A .
H18A H -0.0070 0.5623 0.3856 0.185 Uiso 1 1 calc R . .
H18B H -0.0050 0.6576 0.3945 0.185 Uiso 1 1 calc R . .
C19 C 0.1789(5) 0.6437(11) 0.4959(7) 0.099(6) Uani 1 1 d DU . .
H19 H 0.1621 0.6453 0.5141 0.119 Uiso 1 1 calc R A .
C20 C 0.2046(5) 0.5786(12) 0.5122(6) 0.102(6) Uani 1 1 d DU A .
H20 H 0.2015 0.5425 0.5386 0.122 Uiso 1 1 calc R . .
C21 C 0.2435(6) 0.578(2) 0.5160(8) 0.177(14) Uani 1 1 d DU . .
H21A H 0.2573 0.6251 0.5373 0.212 Uiso 1 1 calc R A .
H21B H 0.2565 0.5287 0.5347 0.212 Uiso 1 1 calc R . .
C22 C 0.2445(6) 0.5813(19) 0.4648(8) 0.165(12) Uani 1 1 d D A .
H22B H 0.2574 0.5322 0.4614 0.198 Uiso 1 1 calc R . .
H22A H 0.2600 0.6281 0.4651 0.198 Uiso 1 1 calc R . .
C23 C 0.2088(6) 0.5875(10) 0.4167(7) 0.102(7) Uani 1 1 d D . .
H23 H 0.2086 0.5553 0.3865 0.122 Uiso 1 1 calc R A .
C24 C 0.1859(6) 0.6514(10) 0.4014(7) 0.117(8) Uani 1 1 d D A .
H24 H 0.1723 0.6575 0.3623 0.141 Uiso 1 1 calc R . .
C25 C 0.1920(11) 0.7291(10) 0.4307(11) 0.22(2) Uani 1 1 d D . .
H25A H 0.2177 0.7476 0.4400 0.267 Uiso 1 1 calc R A .
H25B H 0.1748 0.7700 0.4068 0.267 Uiso 1 1 calc R . .
C26 C 0.1865(7) 0.7263(12) 0.4789(8) 0.134(8) Uani 1 1 d DU A .
H26A H 0.1654 0.7622 0.4742 0.160 Uiso 1 1 calc R . .
H26B H 0.2090 0.7489 0.5081 0.160 Uiso 1 1 calc R . .
C27 C 0.0984(5) 0.7529(10) 0.1356(6) 0.075(5) Uani 1 1 d U . .
H27 H 0.0868 0.7520 0.1608 0.090 Uiso 1 1 calc R A .
C28 C 0.1350(6) 0.7659(9) 0.1590(6) 0.075(4) Uani 1 1 d U A .
H28 H 0.1452 0.7719 0.1981 0.090 Uiso 1 1 calc R . .
C29 C 0.1569(7) 0.8123(10) 0.1350(7) 0.103(7) Uani 1 1 d . . .
H29A H 0.1767 0.8440 0.1631 0.124 Uiso 1 1 calc R A .
H29B H 0.1401 0.8508 0.1085 0.124 Uiso 1 1 calc R . .
C30 C 0.1750(7) 0.7568(12) 0.1085(10) 0.130(9) Uani 1 1 d . A .
H30A H 0.1992 0.7369 0.1353 0.156 Uiso 1 1 calc R . .
H30B H 0.1795 0.7875 0.0816 0.156 Uiso 1 1 calc R . .
C31 C 0.1480(6) 0.6815(10) 0.0811(7) 0.081(4) Uani 1 1 d U . .
H31 H 0.1603 0.6373 0.0703 0.097 Uiso 1 1 calc R A .
C32 C 0.1129(6) 0.6800(10) 0.0570(7) 0.081(4) Uani 1 1 d U A .
H32 H 0.1036 0.6352 0.0306 0.097 Uiso 1 1 calc R . .
C33 C 0.0871(6) 0.7552(10) 0.0396(6) 0.092(5) Uani 1 1 d U . .
H33A H 0.1015 0.8020 0.0365 0.110 Uiso 1 1 calc R A .
H33B H 0.0665 0.7450 0.0044 0.110 Uiso 1 1 calc R . .
C34 C 0.0706(8) 0.7762(11) 0.0785(7) 0.122(9) Uani 1 1 d . A .
H34A H 0.0469 0.7466 0.0686 0.147 Uiso 1 1 calc R . .
H34B H 0.0652 0.8347 0.0768 0.147 Uiso 1 1 calc R . .
C35 C 0.1469(6) 0.2721(10) 0.4472(6) 0.073(5) Uani 1 1 d . A .
H35 H 0.1692 0.2414 0.4585 0.087 Uiso 1 1 calc R . .
C36 C 0.1498(7) 0.3524(9) 0.4608(7) 0.094(6) Uani 1 1 d . . .
H36 H 0.1737 0.3755 0.4807 0.113 Uiso 1 1 calc R A .
C37 C 0.1184(6) 0.3995(9) 0.4458(6) 0.073(5) Uani 1 1 d . A .
C38 C 0.0855(6) 0.3592(9) 0.4177(7) 0.082(5) Uani 1 1 d . . .
H38 H 0.0627 0.3878 0.4058 0.099 Uiso 1 1 calc R A .
C39 C 0.0850(6) 0.2765(10) 0.4062(6) 0.080(5) Uani 1 1 d . A .
H39 H 0.0619 0.2496 0.3880 0.096 Uiso 1 1 calc R . .
C40 C 0.1542(8) 0.1466(12) 0.3289(7) 0.111(8) Uani 1 1 d . . .
H40 H 0.1731 0.1171 0.3565 0.133 Uiso 1 1 calc R . .
C41 C 0.1620(6) 0.1731(12) 0.2858(7) 0.093(5) Uani 1 1 d U . .
H41 H 0.1851 0.1607 0.2851 0.112 Uiso 1 1 calc R . .
C42 C 0.1351(6) 0.2167(9) 0.2458(7) 0.084(5) Uani 1 1 d U . .
C43 C 0.1039(5) 0.2361(10) 0.2510(6) 0.080(5) Uani 1 1 d U . .
H43 H 0.0857 0.2697 0.2254 0.096 Uiso 1 1 calc R . .
C44 C 0.0981(6) 0.2075(9) 0.2935(7) 0.083(6) Uani 1 1 d . . .
H44 H 0.0756 0.2216 0.2954 0.099 Uiso 1 1 calc R . .
C45 C 0.2037(7) 0.1296(10) 0.1136(8) 0.111(8) Uani 1 1 d . . .
H45 H 0.1889 0.1368 0.0747 0.133 Uiso 1 1 calc R . .
C46 C 0.2281(8) 0.1928(12) 0.1375(9) 0.113(8) Uani 1 1 d . . .
H46 H 0.2271 0.2362 0.1122 0.135 Uiso 1 1 calc R . .
C47 C 0.2673(9) 0.1804(15) 0.1822(11) 0.145(11) Uani 1 1 d . . .
H47A H 0.2754 0.1243 0.1809 0.174 Uiso 1 1 calc R . .
H47B H 0.2849 0.2171 0.1767 0.174 Uiso 1 1 calc R . .
C48 C 0.2687(7) 0.1959(15) 0.2352(10) 0.134(9) Uani 1 1 d . . .
H48A H 0.2763 0.2525 0.2456 0.160 Uiso 1 1 calc R . .
H48B H 0.2875 0.1602 0.2615 0.160 Uiso 1 1 calc R . .
C49 C 0.2282(8) 0.1799(18) 0.2351(9) 0.151(11) Uani 1 1 d . . .
H49 H 0.2250 0.2028 0.2658 0.181 Uiso 1 1 calc R . .
C50 C 0.2123(8) 0.1051(17) 0.2180(9) 0.135(9) Uani 1 1 d . . .
H50 H 0.1976 0.0877 0.2375 0.162 Uiso 1 1 calc R . .
C51 C 0.2232(8) 0.0353(14) 0.1957(9) 0.143(10) Uani 1 1 d . . .
H51A H 0.2131 -0.0144 0.2042 0.172 Uiso 1 1 calc R . .
H51B H 0.2507 0.0309 0.2124 0.172 Uiso 1 1 calc R . .
C52 C 0.2082(8) 0.0422(10) 0.1310(8) 0.121(8) Uani 1 1 d . . .
H52B H 0.2261 0.0154 0.1204 0.145 Uiso 1 1 calc R . .
H52A H 0.1840 0.0140 0.1132 0.145 Uiso 1 1 calc R . .
C53 C 0.0854(8) 0.1005(10) 0.0468(7) 0.108(8) Uani 1 1 d . . .
H53 H 0.1005 0.1080 0.0265 0.130 Uiso 1 1 calc R . .
C54 C 0.0559(8) 0.1586(13) 0.0332(8) 0.111(8) Uani 1 1 d . . .
H54 H 0.0539 0.1984 0.0053 0.134 Uiso 1 1 calc R . .
C55 C 0.0226(9) 0.1454(15) 0.0390(12) 0.155(12) Uani 1 1 d U . .
H55A H 0.0048 0.1149 0.0081 0.186 Uiso 1 1 calc R . .
H55B H 0.0111 0.1981 0.0398 0.186 Uiso 1 1 calc R . .
C56 C 0.0297(9) 0.098(2) 0.0898(12) 0.164(11) Uani 1 1 d U . .
H56B H 0.0077 0.1043 0.0975 0.197 Uiso 1 1 calc R . .
H56A H 0.0321 0.0400 0.0835 0.197 Uiso 1 1 calc R . .
C57 C 0.0623(8) 0.1232(15) 0.1353(11) 0.121(7) Uani 1 1 d U . .
H57 H 0.0579 0.1505 0.1638 0.145 Uiso 1 1 calc R . .
C58 C 0.0933(9) 0.0790(12) 0.1509(9) 0.117(8) Uani 1 1 d . . .
H58 H 0.1092 0.0774 0.1898 0.140 Uiso 1 1 calc R . .
C59 C 0.0961(10) 0.0054(9) 0.1200(9) 0.164(13) Uani 1 1 d . . .
H59A H 0.1224 -0.0128 0.1365 0.196 Uiso 1 1 calc R . .
H59B H 0.0811 -0.0381 0.1254 0.196 Uiso 1 1 calc R . .
C60 C 0.0850(8) 0.0118(10) 0.0642(7) 0.118(8) Uani 1 1 d . . .
H60B H 0.0597 -0.0106 0.0450 0.142 Uiso 1 1 calc R . .
H60A H 0.1021 -0.0206 0.0547 0.142 Uiso 1 1 calc R . .
B1 B 0.0000 0.130(3) 0.2500 0.300 Uiso 1 2 d SD . .
F1 F 0.0176(7) 0.1756(15) 0.2964(10) 0.256(4) Uiso 1 1 d D . .
F2 F 0.0269(7) 0.0851(15) 0.2432(11) 0.256(4) Uiso 1 1 d D . .
B2 B 0.2467(7) 0.6152(14) 0.0921(9) 0.300 Uiso 1 1 d D . .
F3 F 0.2132(5) 0.5706(13) 0.0746(9) 0.256(4) Uiso 1 1 d D . .
F4 F 0.2766(6) 0.5617(13) 0.0969(9) 0.256(4) Uiso 1 1 d D . .
F5 F 0.2566(6) 0.6497(14) 0.1425(8) 0.256(4) Uiso 1 1 d D . .
F6 F 0.2425(6) 0.6787(13) 0.0554(9) 0.256(4) Uiso 1 1 d D . .
B3 B 0.2234(9) 0.341(2) 0.3820(13) 0.300 Uiso 0.50 1 d PD . .
F7 F 0.2267(11) 0.365(3) 0.3353(14) 0.256(4) Uiso 0.50 1 d PD . .
F8 F 0.1870(9) 0.359(3) 0.3750(16) 0.256(4) Uiso 0.50 1 d PD . .
F9 F 0.2496(10) 0.380(2) 0.4285(14) 0.256(4) Uiso 0.50 1 d PD . .
F10 F 0.2300(11) 0.2571(18) 0.3908(17) 0.269(4) Uiso 0.50 1 d PD . .
Cl1 Cl 0.0230(2) 0.8844(5) 0.1420(4) 0.170(3) Uiso 1 1 d . . .
Cl2 Cl 0.0662(6) 0.8418(14) 0.2510(9) 0.376(10) Uiso 1 1 d . . .
C100 C 0.0523(9) 0.910(2) 0.2102(14) 0.186(13) Uiso 1 1 d . . .
H10B H 0.0744 0.9385 0.2113 0.223 Uiso 1 1 calc R . .
H10C H 0.0384 0.9483 0.2218 0.223 Uiso 1 1 calc R . .

loop_
_atom_site_aniso_label
_atom_site_aniso_U_11
_atom_site_aniso_U_22
_atom_site_aniso_U_33
_atom_site_aniso_U_23
_atom_site_aniso_U_13
_atom_site_aniso_U_12
Rh1 0.2128(19) 0.0433(7) 0.0506(8) -0.0079(5) 0.0702(10) 0.0095(9)
Rh2 0.1823(16) 0.0488(7) 0.0558(8) -0.0154(6) 0.0807(10) -0.0254(8)
Rh3 0.2005(18) 0.0505(7) 0.0809(10) -0.0101(6) 0.1053(12) -0.0099(9)
Rh4 0.2042(18) 0.0364(7) 0.0771(10) -0.0032(6) 0.0973(11) -0.0092(8)
Rh5 0.2042(17) 0.0353(6) 0.0633(9) 0.0068(5) 0.0961(10) 0.0084(8)
Rh6 0.1720(15) 0.0369(6) 0.0555(8) 0.0006(5) 0.0773(9) 0.0050(7)
S1 0.240(6) 0.0374(19) 0.081(3) -0.0069(18) 0.120(4) -0.007(3)
S2 0.199(5) 0.0413(19) 0.044(2) -0.0110(16) 0.074(3) -0.022(2)
S3 0.193(5) 0.044(2) 0.076(3) -0.0060(18) 0.101(3) -0.009(3)
S4 0.171(5) 0.0406(19) 0.055(2) -0.0099(16) 0.074(3) -0.014(2)
N1 0.131(14) 0.062(8) 0.053(8) 0.007(6) 0.067(9) 0.005(9)
N2 0.158(15) 0.044(7) 0.060(8) 0.011(6) 0.082(10) 0.004(7)
N3 0.129(14) 0.033(6) 0.047(8) -0.002(6) 0.053(9) 0.000(8)
N4 0.133(13) 0.056(8) 0.063(9) -0.023(7) 0.067(10) 0.002(8)
C1 0.102(9) 0.084(8) 0.065(8) -0.009(7) 0.051(7) 0.008(7)
C2 0.21(3) 0.076(11) 0.047(10) -0.017(9) 0.082(14) -0.057(14)
C3 0.100(9) 0.076(8) 0.048(7) 0.009(6) 0.050(7) 0.014(8)
C4 0.100(14) 0.039(8) 0.113(14) -0.004(8) 0.076(12) -0.011(9)
C5 0.119(17) 0.054(10) 0.104(14) -0.017(9) 0.082(13) -0.022(10)
C61 0.216(18) 0.035(8) 0.082(13) 0.007(8) 0.099(14) 0.006(12)
C62 0.204(18) 0.038(8) 0.095(15) 0.011(9) 0.110(14) 0.015(13)
C63 0.133(17) 0.056(10) 0.097(14) 0.014(9) 0.057(13) 0.013(10)
C64 0.162(19) 0.061(10) 0.098(14) -0.025(9) 0.086(15) -0.028(11)
C65 0.21(2) 0.044(9) 0.048(11) -0.002(8) 0.074(14) 0.004(12)
C66 0.19(2) 0.050(9) 0.052(11) -0.009(8) 0.071(14) 0.020(12)
C67 0.145(19) 0.060(11) 0.16(2) 0.026(13) 0.082(17) 0.034(12)
C68 0.17(2) 0.069(12) 0.084(14) 0.020(10) 0.061(14) 0.032(13)
C11 0.133(9) 0.119(10) 0.097(9) -0.008(8) 0.071(7) 0.015(8)
C12 0.132(10) 0.098(10) 0.090(9) 0.003(7) 0.049(8) 0.006(8)
C13 0.199(15) 0.166(15) 0.167(14) -0.009(9) 0.079(10) 0.011(9)
C14 0.216(16) 0.178(16) 0.179(16) 0.010(10) 0.080(10) 0.010(10)
C15 0.166(12) 0.129(12) 0.126(12) 0.002(9) 0.063(9) 0.015(9)
C16 0.111(10) 0.133(11) 0.089(10) -0.005(8) 0.039(8) 0.018(8)
C17 0.206(16) 0.211(17) 0.187(16) 0.010(10) 0.092(11) 0.001(10)
C18 0.141(9) 0.160(12) 0.149(12) -0.018(9) 0.050(7) 0.017(9)
C19 0.121(10) 0.093(9) 0.093(9) -0.012(7) 0.055(8) -0.015(8)
C20 0.136(16) 0.136(18) 0.046(10) 0.008(10) 0.051(12) -0.023(15)
C21 0.161(19) 0.31(4) 0.092(18) -0.01(2) 0.086(18) -0.03(3)
C22 0.17(3) 0.26(4) 0.095(19) -0.07(2) 0.08(2) -0.06(2)
C23 0.19(2) 0.062(11) 0.108(17) -0.025(10) 0.112(18) -0.027(13)
C24 0.22(3) 0.071(13) 0.122(18) -0.031(12) 0.131(19) -0.038(15)
C25 0.53(6) 0.041(11) 0.22(3) -0.044(15) 0.28(4) -0.08(2)
C26 0.155(12) 0.121(11) 0.130(11) 0.001(8) 0.066(9) -0.035(9)
C27 0.111(9) 0.071(8) 0.057(8) -0.007(6) 0.049(7) 0.018(7)
C28 0.129(11) 0.061(9) 0.049(9) -0.010(7) 0.051(10) -0.006(10)
C29 0.21(2) 0.057(10) 0.055(10) 0.003(8) 0.063(13) -0.009(12)
C30 0.22(3) 0.072(13) 0.16(2) 0.046(14) 0.14(2) 0.019(15)
C31 0.136(8) 0.075(10) 0.072(11) -0.005(8) 0.083(9) -0.013(9)
C32 0.138(9) 0.071(7) 0.056(8) 0.006(6) 0.063(7) 0.008(7)
C33 0.179(14) 0.064(9) 0.057(10) 0.001(7) 0.075(10) 0.019(9)
C34 0.26(3) 0.061(11) 0.084(13) 0.031(9) 0.110(17) 0.049(14)
C35 0.137(17) 0.056(10) 0.037(9) 0.011(7) 0.048(11) 0.017(11)
C36 0.18(2) 0.039(9) 0.090(13) 0.003(8) 0.087(14) -0.005(11)
C37 0.158(18) 0.042(8) 0.053(9) -0.007(7) 0.078(11) -0.008(11)
C38 0.137(17) 0.050(9) 0.078(12) -0.021(8) 0.064(12) -0.012(10)
C39 0.143(18) 0.067(11) 0.058(10) -0.024(8) 0.070(12) -0.011(12)
C40 0.20(2) 0.089(14) 0.056(12) 0.021(9) 0.067(15) 0.015(15)
C41 0.128(17) 0.105(14) 0.065(11) -0.020(9) 0.060(11) -0.011(11)
C42 0.144(18) 0.051(9) 0.087(12) -0.005(8) 0.078(12) 0.001(9)
C43 0.116(9) 0.079(8) 0.064(8) 0.018(6) 0.057(7) 0.015(7)
C44 0.152(17) 0.057(9) 0.079(12) 0.023(9) 0.088(13) 0.030(10)
C45 0.24(2) 0.049(10) 0.115(16) -0.005(10) 0.142(18) 0.001(13)
C46 0.21(3) 0.076(13) 0.104(17) -0.020(12) 0.121(19) -0.024(16)
C47 0.24(3) 0.109(18) 0.12(2) -0.056(16) 0.11(2) -0.07(2)
C48 0.17(2) 0.129(19) 0.12(2) -0.038(15) 0.085(18) -0.040(17)
C49 0.23(3) 0.19(3) 0.094(17) -0.050(18) 0.12(2) -0.07(2)
C50 0.21(3) 0.15(2) 0.087(16) 0.004(15) 0.100(18) 0.01(2)
C51 0.25(3) 0.114(18) 0.100(17) 0.001(14) 0.11(2) 0.042(19)
C52 0.24(3) 0.053(10) 0.119(17) -0.010(10) 0.119(18) 0.015(13)
C53 0.23(3) 0.051(10) 0.075(12) -0.026(9) 0.090(15) -0.033(14)
C54 0.19(3) 0.074(14) 0.076(14) -0.002(10) 0.065(16) -0.028(16)
C55 0.20(3) 0.082(16) 0.140(17) -0.010(14) 0.03(2) -0.047(18)
C56 0.19(3) 0.18(3) 0.13(2) -0.018(17) 0.081(18) -0.03(2)
C57 0.16(2) 0.088(16) 0.134(17) 0.024(14) 0.080(14) 0.006(15)
C58 0.22(3) 0.080(13) 0.091(15) -0.004(11) 0.110(18) -0.037(16)
C59 0.40(4) 0.023(8) 0.130(19) -0.001(9) 0.17(2) 0.010(14)
C60 0.24(3) 0.056(10) 0.077(13) -0.032(9) 0.087(15) -0.017(13)

loop_
_atom_type_symbol
_atom_type_description
_atom_type_scat_dispersion_real
_atom_type_scat_dispersion_imag
_atom_type_scat_source
C C 0.0030 0.0020 'International Tables Vol C Tables 4.2.6.8 and 6.1.1.4'
H H 0.0000 0.0000 'International Tables Vol C Tables 4.2.6.8 and 6.1.1.4'
B B 0.0010 0.0010 'International Tables Vol C Tables 4.2.6.8 and 6.1.1.4'
F F 0.0170 0.0100 'International Tables Vol C Tables 4.2.6.8 and 6.1.1.4'
N N 0.0060 0.0030 'International Tables Vol C Tables 4.2.6.8 and 6.1.1.4'
Rh Rh -1.1650 0.8800 'International Tables Vol C Tables 4.2.6.8 and 6.1.1.4'
S S 0.1200 0.1180 'International Tables Vol C Tables 4.2.6.8 and 6.1.1.4'
Cl Cl 0.1440 0.1510 'International Tables Vol C Tables 4.2.6.8 and 6.1.1.4'

loop_
_geom_angle_atom_site_label_1
_geom_angle_atom_site_label_2
_geom_angle_atom_site_label_3
_geom_angle
_geom_angle_site_symmetry_1
_geom_angle_site_symmetry_3
C12 Rh1 C16 94.5(7) . .
C12 Rh1 C15 83.3(7) . .
C16 Rh1 C15 37.0(6) . .
C12 Rh1 C11 39.1(5) . .
C16 Rh1 C11 81.5(7) . .
C15 Rh1 C11 94.7(8) . .
C12 Rh1 S4 86.9(5) . .
C16 Rh1 S4 165.3(6) . .
C15 Rh1 S4 157.2(7) . .
C11 Rh1 S4 90.5(5) . .
C12 Rh1 S2 150.9(6) . .
C16 Rh1 S2 104.1(5) . .
C15 Rh1 S2 98.2(6) . .
C11 Rh1 S2 164.8(5) . .
S4 Rh1 S2 80.68(15) . .
C12 Rh1 Rh2 99.7(6) . .
C16 Rh1 Rh2 141.7(6) . .
C15 Rh1 Rh2 109.7(7) . .
C11 Rh1 Rh2 129.8(5) . .
S4 Rh1 Rh2 51.83(12) . .
S2 Rh1 Rh2 52.26(13) . .
C19 Rh2 C20 39.3(5) . .
C19 Rh2 C23 93.6(6) . .
C20 Rh2 C23 80.2(7) . .
C19 Rh2 C24 82.3(6) . .
C20 Rh2 C24 92.9(7) . .
C23 Rh2 C24 36.3(5) . .
C19 Rh2 S4 89.6(5) . .
C20 Rh2 S4 92.6(4) . .
C23 Rh2 S4 164.0(5) . .
C24 Rh2 S4 159.5(6) . .
C19 Rh2 S2 153.0(6) . .
C20 Rh2 S2 164.5(5) . .
C23 Rh2 S2 102.8(5) . .
C24 Rh2 S2 98.4(5) . .
S4 Rh2 S2 80.55(15) . .
C19 Rh2 Rh1 102.4(5) . .
C20 Rh2 Rh1 132.4(5) . .
C23 Rh2 Rh1 141.8(6) . .
C24 Rh2 Rh1 111.6(6) . .
S4 Rh2 Rh1 51.84(13) . .
S2 Rh2 Rh1 52.06(13) . .
C49 Rh3 C45 97.8(10) . .
C49 Rh3 C46 79.7(9) . .
C45 Rh3 C46 37.6(7) . .
C49 Rh3 C50 37.2(9) . .
C45 Rh3 C50 81.5(8) . .
C46 Rh3 C50 86.4(9) . .
C49 Rh3 S1 164.3(8) . .
C45 Rh3 S1 88.2(6) . .
C46 Rh3 S1 96.9(7) . .
C50 Rh3 S1 158.4(8) . .
C49 Rh3 S3 98.5(7) . .
C45 Rh3 S3 159.1(7) . .
C46 Rh3 S3 160.2(5) . .
C50 Rh3 S3 104.2(6) . .
S1 Rh3 S3 79.49(17) . .
C49 Rh3 Rh4 137.8(6) . .
C45 Rh3 Rh4 108.0(7) . .
C46 Rh3 Rh4 139.3(7) . .
C50 Rh3 Rh4 114.1(8) . .
S1 Rh3 Rh4 51.57(13) . .
S3 Rh3 Rh4 51.12(13) . .
C58 Rh4 C53 83.6(7) . .
C58 Rh4 C57 36.6(8) . .
C53 Rh4 C57 90.3(10) . .
C58 Rh4 C54 98.9(9) . .
C53 Rh4 C54 39.0(8) . .
C57 Rh4 C54 81.8(10) . .
C58 Rh4 S3 95.4(6) . .
C53 Rh4 S3 158.8(8) . .
C57 Rh4 S3 101.5(8) . .
C54 Rh4 S3 159.6(6) . .
C58 Rh4 S1 149.1(8) . .
C53 Rh4 S1 90.3(6) . .
C57 Rh4 S1 174.2(7) . .
C54 Rh4 S1 95.1(6) . .
S3 Rh4 S1 79.71(15) . .
C58 Rh4 Rh3 101.9(9) . .
C53 Rh4 Rh3 107.7(7) . .
C57 Rh4 Rh3 133.7(7) . .
C54 Rh4 Rh3 137.6(7) . .
S3 Rh4 Rh3 51.65(13) . .
S1 Rh4 Rh3 51.37(15) . .
C32 Rh5 N1 91.7(6) . .
C32 Rh5 C27 83.1(6) . .
N1 Rh5 C27 159.7(7) . .
C32 Rh5 C31 34.8(6) . .
N1 Rh5 C31 89.5(6) . .
C27 Rh5 C31 97.0(7) . .
C32 Rh5 N2 165.4(7) . .
N1 Rh5 N2 88.4(4) . .
C27 Rh5 N2 91.8(5) . .
C31 Rh5 N2 159.7(7) . .
C32 Rh5 C28 89.1(6) . .
N1 Rh5 C28 163.9(7) . .
C27 Rh5 C28 36.1(6) . .
C31 Rh5 C28 82.0(6) . .
N2 Rh5 C28 94.8(5) . .
N4 Rh6 C65 91.0(5) . .
N4 Rh6 N3 88.3(4) . .
C65 Rh6 N3 159.3(8) . .
N4 Rh6 C66 92.4(5) . .
C65 Rh6 C66 37.2(5) . .
N3 Rh6 C66 163.5(8) . .
N4 Rh6 C61 158.5(7) . .
C65 Rh6 C61 97.2(6) . .
N3 Rh6 C61 90.8(5) . .
C66 Rh6 C61 82.6(5) . .
N4 Rh6 C62 162.6(7) . .
C65 Rh6 C62 81.9(6) . .
N3 Rh6 C62 92.8(5) . .
C66 Rh6 C62 91.4(6) . .
C61 Rh6 C62 38.8(5) . .
C3 S1 Rh3 104.1(6) . .
C3 S1 Rh4 110.2(6) . .
Rh3 S1 Rh4 77.06(13) . .
C8 S2 Rh1 119.3(5) . .
C8 S2 Rh2 117.7(5) . .
Rh1 S2 Rh2 75.68(11) . .
C42 S3 Rh4 113.2(6) . .
C42 S3 Rh3 123.1(7) . .
Rh4 S3 Rh3 77.23(12) . .
C37 S4 Rh2 105.1(6) . .
C37 S4 Rh1 107.1(6) . .
Rh2 S4 Rh1 76.33(12) . .
C5 N1 C1 122.3(15) . .
C5 N1 Rh5 122.3(12) . .
C1 N1 Rh5 115.2(12) . .
C6A N2 C6B 79(2) . .
C6A N2 C10A 122(2) . .
C6B N2 C10A 56.7(16) . .
C6A N2 C10B 67.0(19) . .
C6B N2 C10B 108(3) . .
C10A N2 C10B 91.3(19) . .
C6A N2 Rh5 119.7(18) . .
C6B N2 Rh5 129(3) . .
C10A N2 Rh5 117.3(14) . .
C10B N2 Rh5 123(2) . .
C35 N3 C39 118.8(15) . .
C35 N3 Rh6 121.5(13) . .
C39 N3 Rh6 119.6(13) . .
C40 N4 C44 114.5(15) . .
C40 N4 Rh6 122.0(13) . .
C44 N4 Rh6 123.4(12) . .
N1 C1 C2 115.7(18) . .
C3 C2 C1 116.9(18) . .
C4 C3 C2 123.8(18) . .
C4 C3 S1 124.4(16) . .
C2 C3 S1 111.8(16) . .
C3 C4 C5 121.1(19) . .
N1 C5 C4 120.2(17) . .
N2 C6A C7A 119(3) . .
C8 C7A C6A 124(3) . .
C7A C8 C9A 110(2) . .
C7A C8 S2 126.4(17) . .
C9A C8 S2 123.3(15) . .
C10A C9A C8 124(3) . .
C9A C10A N2 119(3) . .
N2 C6B C7B 143(5) . .
N2 C10B C9B 123(4) . .
C62 C61 C68 125.7(15) . .
C62 C61 Rh6 72.0(9) . .
C68 C61 Rh6 108.6(10) . .
C61 C62 C63 124.4(14) . .
C61 C62 Rh6 69.2(9) . .
C63 C62 Rh6 111.6(10) . .
C64 C63 C62 111.1(13) . .
C63 C64 C65 116.5(14) . .
C66 C65 C64 128.9(15) . .
C66 C65 Rh6 72.8(10) . .
C64 C65 Rh6 108.1(9) . .
C65 C66 C67 123.1(16) . .
C65 C66 Rh6 70.0(9) . .
C67 C66 Rh6 111.7(9) . .
C68 C67 C66 114.2(13) . .
C67 C68 C61 114.0(14) . .
C12 C11 C18 130.1(18) . .
C12 C11 Rh1 68.9(10) . .
C18 C11 Rh1 110.1(13) . .
C11 C12 C13 126.1(18) . .
C11 C12 Rh1 72.0(10) . .
C13 C12 Rh1 112.9(13) . .
C14 C13 C12 111.0(18) . .
C13 C14 C15 119.9(19) . .
C16 C15 C14 129(2) . .
C16 C15 Rh1 71.4(13) . .
C14 C15 Rh1 108.1(14) . .
C15 C16 C17 129(2) . .
C15 C16 Rh1 71.6(13) . .
C17 C16 Rh1 112.5(14) . .
C18 C17 C16 115.4(18) . .
C17 C18 C11 116.2(18) . .
C20 C19 C26 124.9(17) . .
C20 C19 Rh2 72.6(10) . .
C26 C19 Rh2 111.0(12) . .
C19 C20 C21 127.0(18) . .
C19 C20 Rh2 68.1(10) . .
C21 C20 Rh2 113.9(11) . .
C22 C21 C20 113.1(16) . .
C21 C22 C23 118.8(17) . .
C24 C23 C22 126.7(17) . .
C24 C23 Rh2 72.2(11) . .
C22 C23 Rh2 111.3(12) . .
C23 C24 C25 125(2) . .
C23 C24 Rh2 71.5(10) . .
C25 C24 Rh2 110.9(11) . .
C26 C25 C24 115.5(15) . .
C25 C26 C19 116.6(16) . .
C28 C27 C34 127.6(17) . .
C28 C27 Rh5 73.4(10) . .
C34 C27 Rh5 108.4(10) . .
C27 C28 C29 125.2(16) . .
C27 C28 Rh5 70.5(9) . .
C29 C28 Rh5 113.2(10) . .
C28 C29 C30 112.8(14) . .
C29 C30 C31 109.9(18) . .
C32 C31 C30 128.9(19) . .
C32 C31 Rh5 69.6(10) . .
C30 C31 Rh5 108.2(11) . .
C31 C32 C33 125.6(18) . .
C31 C32 Rh5 75.6(11) . .
C33 C32 Rh5 113.0(10) . .
C34 C33 C32 112.6(13) . .
C33 C34 C27 110.2(17) . .
N3 C35 C36 124.0(19) . .
C35 C36 C37 120(2) . .
C38 C37 C36 114.5(15) . .
C38 C37 S4 123.8(15) . .
C36 C37 S4 121.6(15) . .
C37 C38 C39 121.4(19) . .
N3 C39 C38 120.8(19) . .
N4 C40 C41 125(2) . .
C42 C41 C40 118(2) . .
C43 C42 C41 117.7(17) . .
C43 C42 S3 117.5(15) . .
C41 C42 S3 124.8(15) . .
C42 C43 C44 120.7(17) . .
N4 C44 C43 123.6(17) . .
C46 C45 C52 127(2) . .
C46 C45 Rh3 71.5(10) . .
C52 C45 Rh3 109.7(11) . .
C45 C46 C47 123(2) . .
C45 C46 Rh3 70.9(12) . .
C47 C46 Rh3 116.8(15) . .
C48 C47 C46 112(2) . .
C47 C48 C49 111(2) . .
C50 C49 C48 117(2) . .
C50 C49 Rh3 73.7(16) . .
C48 C49 Rh3 113.3(14) . .
C49 C50 C51 133(3) . .
C49 C50 Rh3 69.1(16) . .
C51 C50 Rh3 113.7(15) . .
C50 C51 C52 112.4(19) . .
C45 C52 C51 110.8(16) . .
C54 C53 C60 127(2) . .
C54 C53 Rh4 72.7(11) . .
C60 C53 Rh4 111.5(11) . .
C55 C54 C53 124(2) . .
C55 C54 Rh4 107.9(17) . .
C53 C54 Rh4 68.3(12) . .
C54 C55 C56 112(2) . .
C57 C56 C55 114(3) . .
C58 C57 C56 119(3) . .
C58 C57 Rh4 70.6(14) . .
C56 C57 Rh4 110(2) . .
C57 C58 C59 122(3) . .
C57 C58 Rh4 72.7(14) . .
C59 C58 Rh4 106.5(12) . .
C60 C59 C58 119.8(17) . .
C59 C60 C53 112.0(13) . .
F2 B1 F2 115(4) 2 .
F2 B1 F1 108.2(14) 2 2
F2 B1 F1 105.5(15) . 2
F2 B1 F1 105.5(15) 2 .
F2 B1 F1 108.2(14) . .
F1 B1 F1 115(4) 2 .
F3 B2 F5 112.0(17) . .
F3 B2 F6 109.5(16) . .
F5 B2 F6 108.6(16) . .
F3 B2 F4 109.1(16) . .
F5 B2 F4 106.9(16) . .
F6 B2 F4 110.7(17) . .
F8 B3 F10 109.1(18) . .
F8 B3 F9 109.7(17) . .
F10 B3 F9 106.2(17) . .
F8 B3 F7 108.2(17) . .
F10 B3 F7 110.2(17) . .
F9 B3 F7 113.4(18) . .
Cl2 C100 Cl1 119(2) . .

loop_
_geom_bond_atom_site_label_1
_geom_bond_atom_site_label_2
_geom_bond_distance
_geom_bond_site_symmetry_2
Rh1 C12 2.087(19) .
Rh1 C16 2.090(19) .
Rh1 C15 2.09(2) .
Rh1 C11 2.127(18) .
Rh1 S4 2.366(5) .
Rh1 S2 2.380(5) .
Rh1 Rh2 2.924(3) .
Rh2 C19 2.079(17) .
Rh2 C20 2.139(17) .
Rh2 C23 2.152(18) .
Rh2 C24 2.159(17) .
Rh2 S4 2.366(4) .
Rh2 S2 2.387(5) .
Rh3 C49 2.13(3) .
Rh3 C45 2.152(15) .
Rh3 C46 2.16(2) .
Rh3 C50 2.19(3) .
Rh3 S1 2.377(6) .
Rh3 S3 2.384(5) .
Rh3 Rh4 2.965(3) .
Rh4 C58 2.114(18) .
Rh4 C53 2.124(15) .
Rh4 C57 2.14(2) .
Rh4 C54 2.18(2) .
Rh4 S3 2.366(5) .
Rh4 S1 2.383(5) .
Rh5 C32 2.073(15) .
Rh5 N1 2.105(13) .
Rh5 C27 2.129(15) .
Rh5 C31 2.142(14) .
Rh5 N2 2.151(10) .
Rh5 C28 2.164(15) .
Rh6 N4 2.047(13) .
Rh6 C65 2.093(15) .
Rh6 N3 2.094(12) .
Rh6 C66 2.127(14) .
Rh6 C61 2.127(15) .
Rh6 C62 2.163(15) .
S1 C3 1.844(18) .
S2 C8 1.759(15) .
S3 C42 1.772(17) .
S4 C37 1.766(14) .
N1 C5 1.33(2) .
N1 C1 1.36(2) .
N2 C6A 1.17(3) .
N2 C6B 1.21(5) .
N2 C10A 1.38(3) .
N2 C10B 1.50(5) .
N3 C35 1.28(2) .
N3 C39 1.31(2) .
N4 C40 1.30(3) .
N4 C44 1.38(2) .
C1 C2 1.47(2) .
C2 C3 1.40(3) .
C3 C4 1.21(2) .
C4 C5 1.40(2) .
C6A C7A 1.51(4) .
C7A C8 1.25(3) .
C8 C9A 1.51(3) .
C9A C10A 1.27(4) .
C6B C7B 1.47(10) .
C9B C10B 1.51(7) .
C61 C62 1.426(19) .
C61 C68 1.515(18) .
C62 C63 1.516(19) .
C63 C64 1.470(19) .
C64 C65 1.50(2) .
C65 C66 1.346(18) .
C66 C67 1.506(19) .
C67 C68 1.49(2) .
C11 C12 1.410(19) .
C11 C18 1.484(19) .
C12 C13 1.52(2) .
C13 C14 1.48(2) .
C14 C15 1.50(2) .
C15 C16 1.327(19) .
C16 C17 1.48(2) .
C17 C18 1.46(2) .
C19 C20 1.420(19) .
C19 C26 1.522(19) .
C20 C21 1.51(2) .
C21 C22 1.45(2) .
C22 C23 1.48(2) .
C23 C24 1.343(19) .
C24 C25 1.491(19) .
C25 C26 1.46(2) .
C27 C28 1.33(2) .
C27 C34 1.55(2) .
C28 C29 1.52(2) .
C29 C30 1.54(3) .
C30 C31 1.61(3) .
C31 C32 1.26(2) .
C32 C33 1.55(2) .
C33 C34 1.54(2) .
C35 C36 1.38(2) .
C36 C37 1.38(2) .
C37 C38 1.37(2) .
C38 C39 1.41(2) .
C40 C41 1.44(2) .
C41 C42 1.38(3) .
C42 C43 1.35(2) .
C43 C44 1.39(2) .
C45 C46 1.39(3) .
C45 C52 1.51(2) .
C46 C47 1.54(3) .
C47 C48 1.49(3) .
C48 C49 1.63(3) .
C49 C50 1.38(3) .
C50 C51 1.47(3) .
C51 C52 1.66(3) .
C53 C54 1.44(3) .
C53 C60 1.55(2) .
C54 C55 1.42(3) .
C55 C56 1.55(4) .
C56 C57 1.44(3) .
C57 C58 1.34(3) .
C58 C59 1.53(3) .
C59 C60 1.44(3) .
B1 F2 1.380(19) 2
B1 F2 1.380(19) .
B1 F1 1.408(19) 2
B1 F1 1.408(19) .
B2 F3 1.41(2) .
B2 F5 1.41(2) .
B2 F6 1.43(2) .
B2 F4 1.44(2) .
B3 F8 1.41(2) .
B3 F10 1.42(2) .
B3 F9 1.43(2) .
B3 F7 1.43(2) .
Cl1 C100 1.81(3) .
Cl2 C100 1.53(3) .

loop_
_geom_torsion_atom_site_label_1
_geom_torsion_atom_site_label_2
_geom_torsion_atom_site_label_3
_geom_torsion_atom_site_label_4
_geom_torsion
C12 Rh1 Rh2 C19 -1.2(7)
C16 Rh1 Rh2 C19 108.9(10)
C15 Rh1 Rh2 C19 85.1(8)
C11 Rh1 Rh2 C19 -29.2(8)
S4 Rh1 Rh2 C19 -79.4(5)
S2 Rh1 Rh2 C19 170.2(5)
C12 Rh1 Rh2 C20 28.1(9)
C16 Rh1 Rh2 C20 138.2(12)
C15 Rh1 Rh2 C20 114.4(9)
C11 Rh1 Rh2 C20 0.1(10)
S4 Rh1 Rh2 C20 -50.1(7)
S2 Rh1 Rh2 C20 -160.5(7)
C12 Rh1 Rh2 C23 -113.8(9)
C16 Rh1 Rh2 C23 -3.7(12)
C15 Rh1 Rh2 C23 -27.5(9)
C11 Rh1 Rh2 C23 -141.8(10)
S4 Rh1 Rh2 C23 167.9(7)
S2 Rh1 Rh2 C23 57.6(7)
C12 Rh1 Rh2 C24 -87.7(7)
C16 Rh1 Rh2 C24 22.4(10)
C15 Rh1 Rh2 C24 -1.4(8)
C11 Rh1 Rh2 C24 -115.8(8)
S4 Rh1 Rh2 C24 -166.0(5)
S2 Rh1 Rh2 C24 83.6(4)
C12 Rh1 Rh2 S4 78.3(5)
C16 Rh1 Rh2 S4 -171.6(9)
C15 Rh1 Rh2 S4 164.6(7)
C11 Rh1 Rh2 S4 50.2(7)
S2 Rh1 Rh2 S4 -110.35(16)
C12 Rh1 Rh2 S2 -171.4(5)
C16 Rh1 Rh2 S2 -61.3(9)
C15 Rh1 Rh2 S2 -85.1(7)
C11 Rh1 Rh2 S2 160.6(7)
S4 Rh1 Rh2 S2 110.35(16)
C49 Rh3 Rh4 C58 -34.7(13)
C45 Rh3 Rh4 C58 90.2(7)
C46 Rh3 Rh4 C58 116.2(10)
C50 Rh3 Rh4 C58 1.7(9)
S1 Rh3 Rh4 C58 162.7(6)
S3 Rh3 Rh4 C58 -87.4(6)
C49 Rh3 Rh4 C53 -121.7(13)
C45 Rh3 Rh4 C53 3.2(7)
C46 Rh3 Rh4 C53 29.2(10)
C50 Rh3 Rh4 C53 -85.3(9)
S1 Rh3 Rh4 C53 75.7(5)
S3 Rh3 Rh4 C53 -174.4(5)
C49 Rh3 Rh4 C57 -13.6(16)
C45 Rh3 Rh4 C57 111.4(12)
C46 Rh3 Rh4 C57 137.3(14)
C50 Rh3 Rh4 C57 22.8(12)
S1 Rh3 Rh4 C57 -176.2(11)
S3 Rh3 Rh4 C57 -66.3(11)
C49 Rh3 Rh4 C54 -152.4(14)
C45 Rh3 Rh4 C54 -27.4(10)
C46 Rh3 Rh4 C54 -1.5(12)
C50 Rh3 Rh4 C54 -116.0(11)
S1 Rh3 Rh4 C54 45.0(8)
S3 Rh3 Rh4 C54 154.9(9)
C49 Rh3 Rh4 S3 52.7(12)
C45 Rh3 Rh4 S3 177.6(5)
C46 Rh3 Rh4 S3 -156.4(9)
C50 Rh3 Rh4 S3 89.1(7)
S1 Rh3 Rh4 S3 -109.92(16)
C49 Rh3 Rh4 S1 162.6(12)
C45 Rh3 Rh4 S1 -72.5(5)
C46 Rh3 Rh4 S1 -46.5(9)
C50 Rh3 Rh4 S1 -161.0(7)
S3 Rh3 Rh4 S1 109.92(16)
C49 Rh3 S1 C3 -24(2)
C45 Rh3 S1 C3 -137.2(8)
C46 Rh3 S1 C3 -100.5(8)
C50 Rh3 S1 C3 161.9(19)
S3 Rh3 S1 C3 59.8(7)
Rh4 Rh3 S1 C3 107.9(7)
C49 Rh3 S1 Rh4 -132(2)
C45 Rh3 S1 Rh4 114.9(6)
C46 Rh3 S1 Rh4 151.6(6)
C50 Rh3 S1 Rh4 53.9(18)
S3 Rh3 S1 Rh4 -48.11(12)
C58 Rh4 S1 C3 -135.1(13)
C53 Rh4 S1 C3 146.9(10)
C57 Rh4 S1 C3 51(8)
C54 Rh4 S1 C3 108.1(10)
S3 Rh4 S1 C3 -51.9(7)
Rh3 Rh4 S1 C3 -100.5(7)
C58 Rh4 S1 Rh3 -34.6(12)
C53 Rh4 S1 Rh3 -112.6(7)
C57 Rh4 S1 Rh3 151(8)
C54 Rh4 S1 Rh3 -151.4(7)
S3 Rh4 S1 Rh3 48.53(14)
C12 Rh1 S2 C8 -96.3(12)
C16 Rh1 S2 C8 31.8(9)
C15 Rh1 S2 C8 -5.4(9)
C11 Rh1 S2 C8 142(2)
S4 Rh1 S2 C8 -162.4(6)
Rh2 Rh1 S2 C8 -114.0(6)
C12 Rh1 S2 Rh2 17.7(11)
C16 Rh1 S2 Rh2 145.9(7)
C15 Rh1 S2 Rh2 108.6(7)
C11 Rh1 S2 Rh2 -104(2)
S4 Rh1 S2 Rh2 -48.33(13)
C19 Rh2 S2 C8 94.4(12)
C20 Rh2 S2 C8 -131.1(18)
C23 Rh2 S2 C8 -31.7(8)
C24 Rh2 S2 C8 5.0(8)
S4 Rh2 S2 C8 164.3(6)
Rh1 Rh2 S2 C8 115.9(6)
C19 Rh2 S2 Rh1 -21.5(10)
C20 Rh2 S2 Rh1 113.0(18)
C23 Rh2 S2 Rh1 -147.6(5)
C24 Rh2 S2 Rh1 -111.0(6)
S4 Rh2 S2 Rh1 48.36(13)
C58 Rh4 S3 C42 -19.9(11)
C53 Rh4 S3 C42 -106.0(15)
C57 Rh4 S3 C42 16.7(10)
C54 Rh4 S3 C42 114(2)
S1 Rh4 S3 C42 -169.1(7)
Rh3 Rh4 S3 C42 -120.8(7)
C58 Rh4 S3 Rh3 100.9(8)
C53 Rh4 S3 Rh3 14.8(14)
C57 Rh4 S3 Rh3 137.5(7)
C54 Rh4 S3 Rh3 -125(2)
S1 Rh4 S3 Rh3 -48.29(15)
C49 Rh3 S3 C42 -37.8(11)
C45 Rh3 S3 C42 103.2(16)
C46 Rh3 S3 C42 -121(2)
C50 Rh3 S3 C42 -0.2(11)
S1 Rh3 S3 C42 158.0(8)
Rh4 Rh3 S3 C42 109.5(8)
C49 Rh3 S3 Rh4 -147.3(8)
C45 Rh3 S3 Rh4 -6.3(14)
C46 Rh3 S3 Rh4 130(2)
C50 Rh3 S3 Rh4 -109.7(8)
S1 Rh3 S3 Rh4 48.51(13)
C19 Rh2 S4 C37 -149.5(9)
C20 Rh2 S4 C37 -110.3(9)
C23 Rh2 S4 C37 -47.7(19)
C24 Rh2 S4 C37 144.3(15)
S2 Rh2 S4 C37 55.7(7)
Rh1 Rh2 S4 C37 104.3(7)
C19 Rh2 S4 Rh1 106.2(5)
C20 Rh2 S4 Rh1 145.4(5)
C23 Rh2 S4 Rh1 -152.0(17)
C24 Rh2 S4 Rh1 40.0(14)
S2 Rh2 S4 Rh1 -48.55(13)
C12 Rh1 S4 C37 153.2(8)
C16 Rh1 S4 C37 57(2)
C15 Rh1 S4 C37 -142.1(17)
C11 Rh1 S4 C37 114.3(8)
S2 Rh1 S4 C37 -53.2(6)
Rh2 Rh1 S4 C37 -101.9(6)
C12 Rh1 S4 Rh2 -104.8(6)
C16 Rh1 S4 Rh2 159(2)
C15 Rh1 S4 Rh2 -40.2(16)
C11 Rh1 S4 Rh2 -143.8(6)
S2 Rh1 S4 Rh2 48.71(13)
C32 Rh5 N1 C5 102.3(13)
C27 Rh5 N1 C5 176.8(15)
C31 Rh5 N1 C5 67.6(12)
N2 Rh5 N1 C5 -92.3(12)
C28 Rh5 N1 C5 10(2)
C32 Rh5 N1 C1 -82.0(12)
C27 Rh5 N1 C1 -8(2)
C31 Rh5 N1 C1 -116.7(11)
N2 Rh5 N1 C1 83.4(11)
C28 Rh5 N1 C1 -174.7(16)
C32 Rh5 N2 C6A -9(3)
N1 Rh5 N2 C6A -99.8(18)
C27 Rh5 N2 C6A 59.9(18)
C31 Rh5 N2 C6A 176.0(19)
C28 Rh5 N2 C6A 96.0(18)
C32 Rh5 N2 C6B 91(3)
N1 Rh5 N2 C6B 0.8(17)
C27 Rh5 N2 C6B 160.5(17)
C31 Rh5 N2 C6B -83(2)
C28 Rh5 N2 C6B -163.4(17)
C32 Rh5 N2 C10A 159(2)
N1 Rh5 N2 C10A 68.7(15)
C27 Rh5 N2 C10A -131.5(15)
C31 Rh5 N2 C10A -15(2)
C28 Rh5 N2 C10A -95.4(15)
C32 Rh5 N2 C10B -90(3)
N1 Rh5 N2 C10B 179.9(16)
C27 Rh5 N2 C10B -20.3(16)
C31 Rh5 N2 C10B 96(2)
C28 Rh5 N2 C10B 15.8(16)
N4 Rh6 N3 C35 -82.0(11)
C65 Rh6 N3 C35 -170.4(13)
C66 Rh6 N3 C35 11(2)
C61 Rh6 N3 C35 76.5(12)
C62 Rh6 N3 C35 115.3(12)
N4 Rh6 N3 C39 94.3(11)
C65 Rh6 N3 C39 6(2)
C66 Rh6 N3 C39 -173.1(16)
C61 Rh6 N3 C39 -107.2(12)
C62 Rh6 N3 C39 -68.4(12)
C65 Rh6 N4 C40 -89.0(15)
N3 Rh6 N4 C40 111.7(15)
C66 Rh6 N4 C40 -51.8(15)
C61 Rh6 N4 C40 24(2)
C62 Rh6 N4 C40 -154.3(18)
C65 Rh6 N4 C44 93.7(14)
N3 Rh6 N4 C44 -65.6(13)
C66 Rh6 N4 C44 130.9(14)
C61 Rh6 N4 C44 -153.4(14)
C62 Rh6 N4 C44 28(2)
C5 N1 C1 C2 -1(2)
Rh5 N1 C1 C2 -176.4(10)
N1 C1 C2 C3 1(2)
C1 C2 C3 C4 0(2)
C1 C2 C3 S1 179.6(10)
Rh3 S1 C3 C4 46.1(15)
Rh4 S1 C3 C4 127.3(14)
Rh3 S1 C3 C2 -133.3(10)
Rh4 S1 C3 C2 -52.2(11)
C2 C3 C4 C5 -2(3)
S1 C3 C4 C5 178.6(12)
C1 N1 C5 C4 -1(2)
Rh5 N1 C5 C4 174.4(12)
C3 C4 C5 N1 2(3)
C6B N2 C6A C7A 53(3)
C10A N2 C6A C7A 14(3)
C10B N2 C6A C7A -62(3)
Rh5 N2 C6A C7A -177.9(16)
N2 C6A C7A C8 -6(4)
C6A C7A C8 C9A -1(3)
C6A C7A C8 S2 -178.5(18)
Rh1 S2 C8 C7A -42(2)
Rh2 S2 C8 C7A -131.0(19)
Rh1 S2 C8 C9A 140.0(16)
Rh2 S2 C8 C9A 51.5(18)
C7A C8 C9A C10A -1(4)
S2 C8 C9A C10A 177(2)
C8 C9A C10A N2 8(4)
C6A N2 C10A C9A -15(4)
C6B N2 C10A C9A -63(4)
C10B N2 C10A C9A 48(3)
Rh5 N2 C10A C9A 176(2)
C6A N2 C6B C7B -61.5(19)
C10A N2 C6B C7B 79(2)
C10B N2 C6B C7B -0.4(13)
Rh5 N2 C6B C7B 178.8(12)
C6A N2 C10B C9B 69(2)
C6B N2 C10B C9B 0.0(13)
C10A N2 C10B C9B -55.3(17)
Rh5 N2 C10B C9B -179.3(12)
N4 Rh6 C61 C62 -179.2(11)
C65 Rh6 C61 C62 -67.3(10)
N3 Rh6 C61 C62 93.5(9)
C66 Rh6 C61 C62 -101.6(10)
N4 Rh6 C61 C68 -57(2)
C65 Rh6 C61 C68 55.2(14)
N3 Rh6 C61 C68 -143.9(13)
C66 Rh6 C61 C68 20.9(14)
C62 Rh6 C61 C68 122.5(16)
C68 C61 C62 C63 2(3)
Rh6 C61 C62 C63 102.6(14)
C68 C61 C62 Rh6 -100.4(16)
N4 Rh6 C62 C61 179.0(14)
C65 Rh6 C62 C61 112.4(10)
N3 Rh6 C62 C61 -87.7(9)
C66 Rh6 C62 C61 76.3(9)
N4 Rh6 C62 C63 59(2)
C65 Rh6 C62 C63 -7.6(13)
N3 Rh6 C62 C63 152.3(12)
C66 Rh6 C62 C63 -43.6(13)
C61 Rh6 C62 C63 -119.9(15)
C61 C62 C63 C64 -89(2)
Rh6 C62 C63 C64 -10.1(19)
C62 C63 C64 C65 32(2)
C63 C64 C65 C66 45(2)
C63 C64 C65 Rh6 -37.5(19)
N4 Rh6 C65 C66 92.6(10)
C61 Rh6 C65 C66 -67.5(10)
C62 Rh6 C65 C66 -103.3(10)
N4 Rh6 C65 C64 -141.2(13)
N3 Rh6 C65 C64 -53(2)
C66 Rh6 C65 C64 126.2(16)
C61 Rh6 C65 C64 58.6(13)
C62 Rh6 C65 C64 22.9(12)
C64 C65 C66 C67 4(2)
Rh6 C65 C66 C67 103.4(14)
C64 C65 C66 Rh6 -99.6(15)
N4 Rh6 C66 C65 -88.6(10)
C61 Rh6 C66 C65 112.4(10)
C62 Rh6 C66 C65 74.5(10)
N4 Rh6 C66 C67 152.7(15)
C65 Rh6 C66 C67 -118.8(18)
N3 Rh6 C66 C67 61(3)
C61 Rh6 C66 C67 -6.4(15)
C62 Rh6 C66 C67 -44.3(15)
C65 C66 C67 C68 -90(2)
Rh6 C66 C67 C68 -10(2)
C66 C67 C68 C61 29(3)
C62 C61 C68 C67 48(3)
Rh6 C61 C68 C67 -33(2)
C16 Rh1 C11 C12 -107.9(11)
C15 Rh1 C11 C12 -73.3(11)
S4 Rh1 C11 C12 84.5(10)
S2 Rh1 C11 C12 138.9(18)
Rh2 Rh1 C11 C12 47.3(12)
C12 Rh1 C11 C18 126.5(19)
C16 Rh1 C11 C18 18.5(16)
C15 Rh1 C11 C18 53.2(17)
S4 Rh1 C11 C18 -149.0(15)
S2 Rh1 C11 C18 -95(2)
Rh2 Rh1 C11 C18 173.8(13)
C18 C11 C12 C13 7(3)
Rh1 C11 C12 C13 105.6(19)
C18 C11 C12 Rh1 -99(2)
C16 Rh1 C12 C11 70.7(11)
C15 Rh1 C12 C11 106.0(12)
S4 Rh1 C12 C11 -94.6(10)
S2 Rh1 C12 C11 -159.2(9)
Rh2 Rh1 C12 C11 -145.1(9)
C16 Rh1 C12 C13 -51.6(18)
C15 Rh1 C12 C13 -16.3(18)
C11 Rh1 C12 C13 -122(2)
S4 Rh1 C12 C13 143.0(17)
S2 Rh1 C12 C13 78.5(19)
Rh2 Rh1 C12 C13 92.6(16)
C11 C12 C13 C14 -75(3)
Rh1 C12 C13 C14 9(3)
C12 C13 C14 C15 8(4)
C13 C14 C15 C16 59(4)
C13 C14 C15 Rh1 -21(4)
C12 Rh1 C15 C16 -106.6(13)
C11 Rh1 C15 C16 -69.2(12)
S4 Rh1 C15 C16 -171.9(12)
S2 Rh1 C15 C16 102.7(11)
Rh2 Rh1 C15 C16 155.4(10)
C12 Rh1 C15 C14 19.4(18)
C16 Rh1 C15 C14 126(2)
C11 Rh1 C15 C14 56.8(19)
S4 Rh1 C15 C14 -46(3)
S2 Rh1 C15 C14 -131.3(17)
Rh2 Rh1 C15 C14 -78.6(18)
C14 C15 C16 C17 6(4)
Rh1 C15 C16 C17 104(2)
C14 C15 C16 Rh1 -99(2)
C12 Rh1 C16 C15 72.6(13)
C11 Rh1 C16 C15 109.6(13)
S4 Rh1 C16 C15 167.6(18)
S2 Rh1 C16 C15 -84.8(12)
Rh2 Rh1 C16 C15 -39.1(16)
C12 Rh1 C16 C17 -52(2)
C15 Rh1 C16 C17 -125(2)
C11 Rh1 C16 C17 -15(2)
S4 Rh1 C16 C17 43(3)
S2 Rh1 C16 C17 150.1(18)
Rh2 Rh1 C16 C17 -164.2(16)
C15 C16 C17 C18 -74(4)
Rh1 C16 C17 C18 9(4)
C16 C17 C18 C11 7(4)
C12 C11 C18 C17 60(3)
Rh1 C11 C18 C17 -19(3)
C23 Rh2 C19 C20 -69.7(10)
C24 Rh2 C19 C20 -104.2(11)
S4 Rh2 C19 C20 94.6(9)
S2 Rh2 C19 C20 162.5(8)
Rh1 Rh2 C19 C20 145.2(8)
C20 Rh2 C19 C26 121.5(18)
C23 Rh2 C19 C26 51.8(15)
C24 Rh2 C19 C26 17.2(15)
S4 Rh2 C19 C26 -143.9(14)
S2 Rh2 C19 C26 -76.1(18)
Rh1 Rh2 C19 C26 -93.3(14)
C26 C19 C20 C21 0(3)
Rh2 C19 C20 C21 104.1(17)
C26 C19 C20 Rh2 -103.8(17)
C23 Rh2 C20 C19 108.2(10)
C24 Rh2 C20 C19 74.1(10)
S4 Rh2 C20 C19 -86.2(9)
S2 Rh2 C20 C19 -149.3(16)
Rh1 Rh2 C20 C19 -49.0(11)
C19 Rh2 C20 C21 -122(2)
C23 Rh2 C20 C21 -13.8(18)
C24 Rh2 C20 C21 -48.0(18)
S4 Rh2 C20 C21 151.7(17)
S2 Rh2 C20 C21 89(2)
Rh1 Rh2 C20 C21 -171.1(15)
C19 C20 C21 C22 -69(3)
Rh2 C20 C21 C22 11(3)
C20 C21 C22 C23 2(4)
C21 C22 C23 C24 70(3)
C21 C22 C23 Rh2 -14(3)
C19 Rh2 C23 C24 -71.8(11)
C20 Rh2 C23 C24 -108.8(11)
S4 Rh2 C23 C24 -172.9(13)
S2 Rh2 C23 C24 86.7(10)
Rh1 Rh2 C23 C24 43.7(13)
C19 Rh2 C23 C22 51.5(16)
C20 Rh2 C23 C22 14.5(15)
C24 Rh2 C23 C22 123.3(18)
S4 Rh2 C23 C22 -50(2)
S2 Rh2 C23 C22 -150.0(14)
Rh1 Rh2 C23 C22 167.0(13)
C22 C23 C24 C25 -1(3)
Rh2 C23 C24 C25 102.9(17)
C22 C23 C24 Rh2 -103.6(18)
C19 Rh2 C24 C23 107.0(11)
C20 Rh2 C24 C23 69.0(11)
S4 Rh2 C24 C23 174.4(12)
S2 Rh2 C24 C23 -100.2(10)
Rh1 Rh2 C24 C23 -152.6(9)
C19 Rh2 C24 C25 -15(2)
C20 Rh2 C24 C25 -53(2)
C23 Rh2 C24 C25 -122(2)
S4 Rh2 C24 C25 53(3)
S2 Rh2 C24 C25 138.0(19)
Rh1 Rh2 C24 C25 86(2)
C23 C24 C25 C26 -73(4)
Rh2 C24 C25 C26 9(4)
C24 C25 C26 C19 5(4)
C20 C19 C26 C25 65(3)
Rh2 C19 C26 C25 -18(3)
C32 Rh5 C27 C28 -98.1(11)
N1 Rh5 C27 C28 -174.0(12)
C31 Rh5 C27 C28 -66.1(11)
N2 Rh5 C27 C28 95.7(10)
C32 Rh5 C27 C34 26.9(14)
N1 Rh5 C27 C34 -49(2)
C31 Rh5 C27 C34 58.8(15)
N2 Rh5 C27 C34 -139.4(14)
C28 Rh5 C27 C34 124.9(18)
C34 C27 C28 C29 5(3)
Rh5 C27 C28 C29 105.2(15)
C34 C27 C28 Rh5 -100.7(15)
C32 Rh5 C28 C27 79.4(11)
N1 Rh5 C28 C27 172.5(15)
C31 Rh5 C28 C27 113.6(11)
N2 Rh5 C28 C27 -86.5(10)
C32 Rh5 C28 C29 -41.5(15)
N1 Rh5 C28 C29 52(3)
C27 Rh5 C28 C29 -120.9(18)
C31 Rh5 C28 C29 -7.3(14)
N2 Rh5 C28 C29 152.6(14)
C27 C28 C29 C30 -96(2)
Rh5 C28 C29 C30 -14(2)
C28 C29 C30 C31 36(2)
C29 C30 C31 C32 38(3)
C29 C30 C31 Rh5 -40.4(19)
N1 Rh5 C31 C32 93.7(12)
C27 Rh5 C31 C32 -67.1(12)
N2 Rh5 C31 C32 177.7(13)
C28 Rh5 C31 C32 -100.1(13)
C32 Rh5 C31 C30 126(2)
N1 Rh5 C31 C30 -140.7(14)
C27 Rh5 C31 C30 58.6(14)
N2 Rh5 C31 C30 -57(2)
C28 Rh5 C31 C30 25.6(14)
C30 C31 C32 C33 11(3)
Rh5 C31 C32 C33 108.2(15)
C30 C31 C32 Rh5 -97.3(17)
N1 Rh5 C32 C31 -86.7(12)
C27 Rh5 C32 C31 112.9(13)
N2 Rh5 C32 C31 -176.8(18)
C28 Rh5 C32 C31 77.2(12)
N1 Rh5 C32 C33 150.4(15)
C27 Rh5 C32 C33 -10.0(14)
C31 Rh5 C32 C33 -123(2)
N2 Rh5 C32 C33 60(3)
C28 Rh5 C32 C33 -45.7(15)
C31 C32 C33 C34 -98(2)
Rh5 C32 C33 C34 -9(2)
C32 C33 C34 C27 32(2)
C28 C27 C34 C33 44(2)
Rh5 C27 C34 C33 -38.8(19)
C39 N3 C35 C36 -3(2)
Rh6 N3 C35 C36 173.7(11)
N3 C35 C36 C37 0(2)
C35 C36 C37 C38 1(2)
C35 C36 C37 S4 178.2(11)
Rh2 S4 C37 C38 -127.3(12)
Rh1 S4 C37 C38 -47.3(13)
Rh2 S4 C37 C36 55.4(12)
Rh1 S4 C37 C36 135.4(11)
C36 C37 C38 C39 0(2)
S4 C37 C38 C39 -177.1(11)
C35 N3 C39 C38 4(2)
Rh6 N3 C39 C38 -172.8(11)
C37 C38 C39 N3 -3(2)
C44 N4 C40 C41 -4(3)
Rh6 N4 C40 C41 178.2(14)
N4 C40 C41 C42 1(3)
C40 C41 C42 C43 4(3)
C40 C41 C42 S3 -178.3(14)
Rh4 S3 C42 C43 -73.9(14)
Rh3 S3 C42 C43 -163.5(11)
Rh4 S3 C42 C41 108.2(16)
Rh3 S3 C42 C41 18.7(19)
C41 C42 C43 C44 -5(3)
S3 C42 C43 C44 177.1(14)
C40 N4 C44 C43 3(2)
Rh6 N4 C44 C43 -179.3(13)
C42 C43 C44 N4 1(3)
C49 Rh3 C45 C46 -61.7(15)
C50 Rh3 C45 C46 -95.2(16)
S1 Rh3 C45 C46 103.8(13)
S3 Rh3 C45 C46 157.3(13)
Rh4 Rh3 C45 C46 152.1(13)
C49 Rh3 C45 C52 62.1(19)
C46 Rh3 C45 C52 124(2)
C50 Rh3 C45 C52 28.6(19)
S1 Rh3 C45 C52 -132.4(17)
S3 Rh3 C45 C52 -79(2)
Rh4 Rh3 C45 C52 -84.1(18)
C52 C45 C46 C47 9(3)
Rh3 C45 C46 C47 110.1(19)
C52 C45 C46 Rh3 -101.0(17)
C49 Rh3 C46 C45 117.6(15)
C50 Rh3 C46 C45 80.7(15)
S1 Rh3 C46 C45 -77.9(13)
S3 Rh3 C46 C45 -155.9(16)
Rh4 Rh3 C46 C45 -43.0(17)
C49 Rh3 C46 C47 -0.7(17)
C45 Rh3 C46 C47 -118(2)
C50 Rh3 C46 C47 -37.6(17)
S1 Rh3 C46 C47 163.8(15)
S3 Rh3 C46 C47 86(3)
Rh4 Rh3 C46 C47 -161.3(12)
C45 C46 C47 C48 -99(2)
Rh3 C46 C47 C48 -15(3)
C46 C47 C48 C49 27(3)
C47 C48 C49 C50 55(3)
C47 C48 C49 Rh3 -28(3)
C45 Rh3 C49 C50 -64.6(15)
C46 Rh3 C49 C50 -97.7(15)
S1 Rh3 C49 C50 -176.3(17)
S3 Rh3 C49 C50 102.3(14)
Rh4 Rh3 C49 C50 63.5(18)
C45 Rh3 C49 C48 48.2(19)
C46 Rh3 C49 C48 15.1(17)
C50 Rh3 C49 C48 113(2)
S1 Rh3 C49 C48 -64(3)
S3 Rh3 C49 C48 -145.0(17)
Rh4 Rh3 C49 C48 176.3(11)
C48 C49 C50 C51 -5(4)
Rh3 C49 C50 C51 104(3)
C48 C49 C50 Rh3 -108(2)
C45 Rh3 C50 C49 115.2(16)
C46 Rh3 C50 C49 77.7(15)
S1 Rh3 C50 C49 177.3(13)
S3 Rh3 C50 C49 -85.4(14)
Rh4 Rh3 C50 C49 -138.8(13)
C49 Rh3 C50 C51 -129(3)
C45 Rh3 C50 C51 -14(2)
C46 Rh3 C50 C51 -51(2)
S1 Rh3 C50 C51 49(3)
S3 Rh3 C50 C51 146(2)
Rh4 Rh3 C50 C51 92(2)
C49 C50 C51 C52 -86(4)
Rh3 C50 C51 C52 -3(3)
C46 C45 C52 C51 44(3)
Rh3 C45 C52 C51 -38(2)
C50 C51 C52 C45 27(3)
C58 Rh4 C53 C54 112.6(15)
C57 Rh4 C53 C54 76.5(14)
S3 Rh4 C53 C54 -159.1(12)
S1 Rh4 C53 C54 -97.7(12)
Rh3 Rh4 C53 C54 -146.9(11)
C58 Rh4 C53 C60 -11.0(19)
C57 Rh4 C53 C60 -47.1(19)
C54 Rh4 C53 C60 -124(2)
S3 Rh4 C53 C60 77(2)
S1 Rh4 C53 C60 138.6(18)
Rh3 Rh4 C53 C60 89.4(18)
C60 C53 C54 C55 7(3)
Rh4 C53 C54 C55 -97(2)
C60 C53 C54 Rh4 104.2(17)
C58 Rh4 C54 C55 52.3(18)
C53 Rh4 C54 C55 120(2)
C57 Rh4 C54 C55 19.8(17)
S3 Rh4 C54 C55 -81(2)
S1 Rh4 C54 C55 -155.3(16)
Rh3 Rh4 C54 C55 171.0(12)
C58 Rh4 C54 C53 -68.2(14)
C57 Rh4 C54 C53 -100.7(13)
S3 Rh4 C54 C53 158.2(15)
S1 Rh4 C54 C53 84.2(11)
Rh3 Rh4 C54 C53 50.5(14)
C53 C54 C55 C56 38(3)
Rh4 C54 C55 C56 -37(3)
C54 C55 C56 C57 42(4)
C55 C56 C57 C58 -101(3)
C55 C56 C57 Rh4 -23(3)
C53 Rh4 C57 C58 78.9(16)
C54 Rh4 C57 C58 117.0(17)
S3 Rh4 C57 C58 -83.4(16)
S1 Rh4 C57 C58 175(7)
Rh3 Rh4 C57 C58 -36(2)
C58 Rh4 C57 C56 -115(3)
C53 Rh4 C57 C56 -36(2)
C54 Rh4 C57 C56 2(2)
S3 Rh4 C57 C56 162(2)
S1 Rh4 C57 C56 60(9)
Rh3 Rh4 C57 C56 -151.2(17)
C56 C57 C58 C59 4(3)
Rh4 C57 C58 C59 -98.9(18)
C56 C57 C58 Rh4 103(2)
C53 Rh4 C58 C57 -99.2(18)
C54 Rh4 C58 C57 -63.2(18)
S3 Rh4 C58 C57 102.2(16)
S1 Rh4 C58 C57 -179.0(13)
Rh3 Rh4 C58 C57 154.0(16)
C53 Rh4 C58 C59 20(2)
C57 Rh4 C58 C59 119(3)
C54 Rh4 C58 C59 56(2)
S3 Rh4 C58 C59 -138(2)
S1 Rh4 C58 C59 -60(3)
Rh3 Rh4 C58 C59 -87(2)
C57 C58 C59 C60 50(4)
Rh4 C58 C59 C60 -29(3)
C58 C59 C60 C53 21(4)
C54 C53 C60 C59 -86(3)
Rh4 C53 C60 C59 -2(3)

loop_
_platon_squeeze_void_nr
_platon_squeeze_void_average_x
_platon_squeeze_void_average_y
_platon_squeeze_void_average_z
_platon_squeeze_void_volume
_platon_squeeze_void_count_electrons
_platon_squeeze_void_content
1 0.000 0.500 0.036 636 159 ' '
2 0.500 1.000 0.026 636 159 ' '
3 0.292 0.409 0.201 130 43 ' '
4 0.792 0.909 0.201 130 43 ' '
5 0.208 0.909 0.299 130 44 ' '
6 0.708 0.409 0.299 130 44 ' '
7 0.000 0.765 0.250 9 1 ' '
8 0.500 0.265 0.250 9 1 ' '
9 0.292 0.591 0.701 130 45 ' '
10 0.792 0.091 0.701 130 45 ' '
11 0.208 0.091 0.799 130 46 ' '
12 0.708 0.591 0.799 130 46 ' '
13 0.000 0.235 0.750 9 1 ' '
14 0.500 0.735 0.750 9 1 ' '
